data_4517493
loop_
_publ_author_name
'Zhang, Zhi-Hui'
'Lan, Jian-Hui'
'Yuan, Li-Yong'
'Sheng, Pan-Pan'
'He, Ming-Yang'
'Zheng, Li-Rong'
'Chen, Qun'
'Chai, Zhi-Fang'
'Gibson, John K.'
'Shi, Wei-Qun'

_publ_section_title
;
 Rational Construction of Porous Metal-Organic Frameworks for Uranium(VI)
 Extraction: The Strong Periodic Tendency with a Metal Node.
;
_journal_name_full 'ACS applied materials &amp; interfaces'
_journal_paper_doi 10.1021/acsami.0c02121
_journal_year 2020
_chemical_formula_sum 'C58 H63 Er3 N4 O33'
_chemical_formula_weight 1845.90
_space_group_crystal_system triclinic
_space_group_IT_number 2
_space_group_name_Hall '-P 1'
_space_group_name_H-M_alt 'P -1'
_atom_sites_solution_hydrogens mixed
_audit_creation_method SHELXL-2014/6
_cell_angle_alpha 64.872(2)
_cell_angle_beta 68.012(2)
_cell_angle_gamma 87.937(2)
_cell_formula_units_Z 1
_cell_length_a 11.5964(6)
_cell_length_b 12.1920(6)
_cell_length_c 13.4894(7)
_cell_measurement_reflns_used 9874
_cell_measurement_temperature 170(2)
_cell_measurement_theta_max 27.56
_cell_measurement_theta_min 3.11
_cell_volume 1583.81(15)
_computing_cell_refinement 'Bruker SAINT'
_computing_data_collection 'Bruker APEX2'
_computing_data_reduction 'Bruker SAINT'
_computing_molecular_graphics 'Bruker SHELXTL'
_computing_publication_material 'Bruker SHELXTL'
_computing_structure_refinement 'SHELXL-2014/6 (Sheldrick, 2014)'
_computing_structure_solution 'SHELXS-97 (Sheldrick 2008)'
_diffrn_ambient_temperature 170(2)
_diffrn_measured_fraction_theta_full 0.998
_diffrn_measured_fraction_theta_max 0.991
_diffrn_measurement_device_type 'Bruker APEX-II CCD'
_diffrn_measurement_method '\f and \w scans'
_diffrn_radiation_type MoK\a
_diffrn_radiation_wavelength 0.71073
_diffrn_reflns_av_R_equivalents 0.0256
_diffrn_reflns_av_unetI/netI 0.0195
_diffrn_reflns_Laue_measured_fraction_full 0.998
_diffrn_reflns_Laue_measured_fraction_max 0.991
_diffrn_reflns_limit_h_max 15
_diffrn_reflns_limit_h_min -15
_diffrn_reflns_limit_k_max 15
_diffrn_reflns_limit_k_min -15
_diffrn_reflns_limit_l_max 17
_diffrn_reflns_limit_l_min -17
_diffrn_reflns_number 33675
_diffrn_reflns_point_group_measured_fraction_full 0.998
_diffrn_reflns_point_group_measured_fraction_max 0.991
_diffrn_reflns_theta_full 25.242
_diffrn_reflns_theta_max 27.564
_diffrn_reflns_theta_min 2.863
_exptl_absorpt_coefficient_mu 4.038
_exptl_absorpt_correction_T_max 0.530
_exptl_absorpt_correction_T_min 0.499
_exptl_absorpt_correction_type multi-scan
_exptl_absorpt_process_details SADABS
_exptl_crystal_colour pink
_exptl_crystal_density_diffrn 1.935
_exptl_crystal_description sheet
_exptl_crystal_F_000 907
_exptl_crystal_size_max 0.200
_exptl_crystal_size_mid 0.200
_exptl_crystal_size_min 0.180
_refine_diff_density_max 1.989
_refine_diff_density_min -1.199
_refine_diff_density_rms 0.181
_refine_ls_extinction_method none
_refine_ls_goodness_of_fit_ref 1.083
_refine_ls_hydrogen_treatment constr
_refine_ls_matrix_type full
_refine_ls_number_parameters 427
_refine_ls_number_reflns 7243
_refine_ls_number_restraints 27
_refine_ls_restrained_S_all 1.083
_refine_ls_R_factor_all 0.0302
_refine_ls_R_factor_gt 0.0267
_refine_ls_shift/su_max 0.001
_refine_ls_shift/su_mean 0.000
_refine_ls_structure_factor_coef Fsqd
_refine_ls_weighting_details 'w=1/[\s^2^(Fo^2^)+(0.0473P)^2^+4.8680P] where P=(Fo^2^+2Fc^2^)/3'
_refine_ls_weighting_scheme calc
_refine_ls_wR_factor_gt 0.0776
_refine_ls_wR_factor_ref 0.0801
_reflns_Friedel_coverage 0.000
_reflns_number_gt 6660
_reflns_number_total 7243
_reflns_threshold_expression 'I > 2\s(I)'
_cod_data_source_file am0c02121_si_002.cif
_cod_data_source_block Er-MOF
_cod_original_cell_volume 1583.81(14)
_cod_database_code 4517493
_shelx_space_group_comment
; 
The symmetry employed for this shelxl refinement is uniquely defined 
by the following loop, which should always be used as a source of 
symmetry information in preference to the above space-group names. 
They are only intended as comments. 
;
_shelx_estimated_absorpt_t_min 0.499
_shelx_estimated_absorpt_t_max 0.530
_shelxl_version_number 2014/6

loop_
_space_group_symop_operation_xyz
'x, y, z'
'-x, -y, -z'

loop_
_atom_site_label
_atom_site_type_symbol
_atom_site_fract_x
_atom_site_fract_y
_atom_site_fract_z
_atom_site_U_iso_or_equiv
_atom_site_adp_type
_atom_site_occupancy
_atom_site_site_symmetry_order
_atom_site_calc_flag
_atom_site_refinement_flags_posn
_atom_site_refinement_flags_adp
_atom_site_refinement_flags_occupancy
_atom_site_disorder_assembly
_atom_site_disorder_group
Er1 Er 0.07303(2) 0.17015(2) 0.17169(2) 0.00854(6) Uani 1 1 d . . . . .
Er2 Er 1.0000 1.0000 0.0000 0.00668(6) Uani 1 2 d S . P . .
C1 C 0.2850(4) 0.3771(3) 0.1352(4) 0.0151(7) Uani 1 1 d . . . . .
C2 C 0.2680(3) 0.5075(3) 0.1079(3) 0.0137(7) Uani 1 1 d . . . . .
C3 C 0.1784(3) 0.5570(3) 0.0610(3) 0.0137(7) Uani 1 1 d . . . . .
H3 H 0.1280 0.5075 0.0495 0.016 Uiso 1 1 calc R U . . .
C4 C 0.1640(3) 0.6792(3) 0.0314(3) 0.0113(6) Uani 1 1 d . . . . .
C5 C 0.2356(3) 0.7502(3) 0.0518(3) 0.0121(7) Uani 1 1 d . . . . .
H5 H 0.2254 0.8336 0.0313 0.015 Uiso 1 1 calc R U . . .
C6 C 0.3225(3) 0.7006(3) 0.1021(3) 0.0119(7) Uani 1 1 d . . . . .
C7 C 0.3389(3) 0.5790(3) 0.1282(3) 0.0141(7) Uani 1 1 d . . . . .
H7 H 0.3992 0.5446 0.1602 0.017 Uiso 1 1 calc R U . . .
C8 C 0.0761(3) 0.7360(3) -0.0282(3) 0.0110(6) Uani 1 1 d . . . . .
C9 C 0.3968(3) 0.7804(3) 0.1219(3) 0.0111(6) Uani 1 1 d . . . . .
C10 C 0.5243(3) 0.7773(3) 0.0971(3) 0.0103(6) Uani 1 1 d . . . . .
H10 H 0.5642 0.7176 0.0738 0.012 Uiso 1 1 calc R U . . .
C11 C 0.5943(3) 0.8609(3) 0.1061(3) 0.0093(6) Uani 1 1 d . . . . .
C12 C 0.5347(3) 0.9487(3) 0.1416(3) 0.0119(7) Uani 1 1 d . . . . .
H12 H 0.5816 1.0058 0.1481 0.014 Uiso 1 1 calc R U . . .
C13 C 0.4078(3) 0.9517(3) 0.1671(3) 0.0107(6) Uani 1 1 d . . . . .
C14 C 0.3394(3) 0.8674(3) 0.1584(3) 0.0119(7) Uani 1 1 d . . . . .
H14 H 0.2519 0.8688 0.1777 0.014 Uiso 1 1 calc R U . . .
C15 C 0.7340(3) 0.8708(3) 0.0632(3) 0.0108(6) Uani 1 1 d . . . . .
C16 C 0.3464(3) 1.0529(3) 0.1910(3) 0.0123(7) Uani 1 1 d . . . . .
C17 C -0.0048(3) -0.1399(3) 0.2319(3) 0.0103(6) Uani 1 1 d . . . . .
C18 C -0.0042(3) -0.2243(3) 0.3511(3) 0.0112(6) Uani 1 1 d . . . . .
C19 C -0.0072(3) -0.1834(3) 0.4337(3) 0.0129(7) Uani 1 1 d . . . . .
H19 H -0.0071 -0.0990 0.4153 0.015 Uiso 1 1 calc R U . . .
C20 C -0.0104(4) -0.2682(3) 0.5434(3) 0.0142(7) Uani 1 1 d . . . . .
C21 C -0.0064(4) -0.3914(3) 0.5689(3) 0.0166(7) Uani 1 1 d . . . . .
H21 H -0.0068 -0.4477 0.6439 0.020 Uiso 1 1 calc R U . . .
C22 C -0.0020(4) -0.4337(3) 0.4861(3) 0.0134(7) Uani 1 1 d . . . . .
C23 C -0.0023(4) -0.3482(3) 0.3781(3) 0.0143(7) Uani 1 1 d . . . . .
H23 H -0.0011 -0.3747 0.3209 0.017 Uiso 1 1 calc R U . . .
C24 C -0.0216(4) -0.2303(3) 0.6389(3) 0.0147(7) Uani 1 1 d . . . . .
C26 C 0.668(2) 0.4622(15) 0.550(2) 0.33(2) Uani 1 1 d D U . . .
H26A H 0.7481 0.4450 0.5572 0.501 Uiso 1 1 d R U . . .
H26B H 0.6573 0.4318 0.4968 0.501 Uiso 1 1 d R U . . .
H26C H 0.5988 0.4214 0.6289 0.501 Uiso 1 1 d R U . . .
C27 C 0.661(2) 0.647(3) 0.3828(16) 0.35(2) Uani 1 1 d D U . . .
H27A H 0.7444 0.6745 0.3178 0.526 Uiso 1 1 d R U . . .
H27B H 0.6137 0.7166 0.3752 0.526 Uiso 1 1 d R U . . .
H27C H 0.6155 0.5837 0.3788 0.526 Uiso 1 1 d R U . . .
C28 C 0.6720(14) 0.6767(12) 0.5511(11) 0.127(4) Uiso 1 1 d D . . . .
H28 H 0.5976 0.7127 0.5694 0.153 Uiso 1 1 d R U . A .
C29 C 0.651(3) 0.329(4) 0.247(4) 0.43(3) Uiso 1 1 d D . . . .
H29A H 0.6091 0.4009 0.2412 0.640 Uiso 1 1 d R U . . .
H29B H 0.5926 0.2548 0.3105 0.640 Uiso 1 1 d R U . . .
H29C H 0.6793 0.3240 0.1709 0.640 Uiso 1 1 d R U . . .
C30 C 0.800(2) 0.5054(11) 0.2058(12) 0.220(12) Uani 1 1 d D . . . .
H30A H 0.7479 0.5522 0.1649 0.329 Uiso 1 1 d R U . . .
H30B H 0.8872 0.5207 0.1478 0.329 Uiso 1 1 d R U . . .
H30C H 0.7981 0.5308 0.2663 0.329 Uiso 1 1 d R U . . .
N2 N 0.757(2) 0.3731(14) 0.2645(19) 0.269(10) Uiso 1 1 d D . . . .
H2A H 0.7338 0.3464 0.3443 0.322 Uiso 1 1 calc R U . . .
H2B H 0.8239 0.3361 0.2395 0.322 Uiso 1 1 calc R U . . .
N1 N 0.6640(11) 0.5965(13) 0.5032(12) 0.182(7) Uani 1 1 d D U . . .
O1 O 0.2312(3) 0.3230(2) 0.1000(3) 0.0170(5) Uani 1 1 d . . . . .
O2 O 0.3538(3) 0.3285(3) 0.1911(3) 0.0274(7) Uani 1 1 d . . . . .
O3 O 0.0187(3) 0.6752(2) -0.0549(2) 0.0153(5) Uani 1 1 d . . . . .
O4 O 0.0652(2) 0.8485(2) -0.0562(2) 0.0129(5) Uani 1 1 d . . . . .
O5 O 0.7902(2) 0.8043(2) 0.0174(2) 0.0137(5) Uani 1 1 d . . . . .
O6 O 0.7888(2) 0.9519(3) 0.0729(3) 0.0171(5) Uani 1 1 d . . . . .
O7 O 0.4186(3) 1.1315(2) 0.1906(3) 0.0191(6) Uani 1 1 d . . . . .
H7A H 0.3774 1.1850 0.2047 0.029 Uiso 0.5 1 calc R U P . .
O8 O 0.2353(2) 1.0584(2) 0.2057(2) 0.0156(5) Uani 1 1 d . . . . .
O9 O 0.0329(3) -0.0266(2) 0.1839(2) 0.0169(5) Uani 1 1 d . . . . .
O10 O -0.0404(3) -0.1840(2) 0.1779(2) 0.0220(6) Uani 1 1 d . . . . .
O11 O -0.0610(3) -0.1304(2) 0.6333(2) 0.0166(5) Uani 1 1 d . . . . .
O12 O 0.0054(3) -0.3000(3) 0.7252(2) 0.0203(6) Uani 1 1 d . . . . .
O13 O -0.1384(3) 0.0959(3) 0.3004(3) 0.0289(7) Uani 1 1 d . . . . .
H13A H -0.1463 0.0951 0.3638 0.043 Uiso 1 1 d R U . . .
H13B H -0.1927 0.0591 0.2960 0.043 Uiso 1 1 d R U . . .
O14 O 0.6738(14) 0.7815(12) 0.5056(13) 0.099(4) Uiso 0.5 1 d D . P A 1
O15 O 0.734(18) 0.766(12) 0.509(8) 1.6(3) Uiso 0.5 1 d D . P A 2
O16 O 0.525(3) 0.978(3) 0.581(3) 0.262(15) Uiso 0.5 1 d . . P . .
H16A H 0.5294 0.9073 0.5898 0.393 Uiso 0.5 1 d R U P . .
H16B H 0.4596 1.0074 0.5846 0.393 Uiso 0.5 1 d R U P . .
O17 O 0.6971(6) 0.9517(9) 0.3005(7) 0.131(4) Uani 1 1 d . . . . .
H17A H 0.6572 0.8830 0.3315 0.197 Uiso 1 1 d R U . . .
H17B H 0.7655 0.9716 0.2437 0.197 Uiso 1 1 d R U . . .
O18 O 0.7690(5) 0.9969(8) 0.5357(5) 0.110(3) Uani 1 1 d . . . . .
H18A H 0.7064 0.9596 0.5434 0.166 Uiso 1 1 d R U . . .
H18B H 0.8119 0.9626 0.5732 0.166 Uiso 1 1 d R U . . .

loop_
_atom_site_aniso_label
_atom_site_aniso_U_11
_atom_site_aniso_U_22
_atom_site_aniso_U_33
_atom_site_aniso_U_23
_atom_site_aniso_U_13
_atom_site_aniso_U_12
Er1 0.01199(9) 0.00800(9) 0.00996(9) -0.00570(6) -0.00700(6) 0.00396(6)
Er2 0.00827(10) 0.00577(10) 0.00704(10) -0.00231(8) -0.00479(8) 0.00176(7)
C1 0.0188(18) 0.0100(17) 0.0240(19) -0.0100(15) -0.0135(15) 0.0057(14)
C2 0.0169(17) 0.0090(16) 0.0207(18) -0.0080(14) -0.0118(15) 0.0044(13)
C3 0.0163(17) 0.0108(16) 0.0202(18) -0.0084(14) -0.0122(15) 0.0040(13)
C4 0.0127(16) 0.0094(16) 0.0162(17) -0.0059(13) -0.0105(14) 0.0052(13)
C5 0.0138(16) 0.0077(15) 0.0176(17) -0.0062(13) -0.0087(14) 0.0040(13)
C6 0.0115(16) 0.0110(16) 0.0161(17) -0.0072(14) -0.0072(13) 0.0015(13)
C7 0.0152(16) 0.0114(16) 0.0216(18) -0.0084(14) -0.0125(14) 0.0056(13)
C8 0.0118(15) 0.0107(16) 0.0121(16) -0.0054(13) -0.0062(13) 0.0046(12)
C9 0.0148(16) 0.0076(15) 0.0131(16) -0.0037(13) -0.0087(13) 0.0014(12)
C10 0.0140(16) 0.0082(15) 0.0120(16) -0.0060(13) -0.0070(13) 0.0043(12)
C11 0.0099(15) 0.0087(15) 0.0117(15) -0.0053(13) -0.0061(13) 0.0034(12)
C12 0.0144(16) 0.0086(15) 0.0152(17) -0.0058(13) -0.0077(14) 0.0021(13)
C13 0.0144(16) 0.0087(15) 0.0113(16) -0.0056(13) -0.0062(13) 0.0040(13)
C14 0.0098(15) 0.0115(16) 0.0158(17) -0.0065(14) -0.0060(13) 0.0032(12)
C15 0.0125(16) 0.0094(15) 0.0095(15) -0.0027(13) -0.0050(13) 0.0017(12)
C16 0.0157(17) 0.0111(16) 0.0120(16) -0.0053(13) -0.0073(13) 0.0049(13)
C17 0.0126(15) 0.0095(15) 0.0094(15) -0.0035(13) -0.0062(13) 0.0042(12)
C18 0.0184(17) 0.0083(16) 0.0086(15) -0.0032(13) -0.0078(13) 0.0044(13)
C19 0.0195(17) 0.0088(15) 0.0117(16) -0.0043(13) -0.0081(14) 0.0036(13)
C20 0.0231(19) 0.0119(17) 0.0120(16) -0.0069(14) -0.0098(14) 0.0051(14)
C21 0.032(2) 0.0120(17) 0.0109(16) -0.0057(14) -0.0124(15) 0.0056(15)
C22 0.0259(19) 0.0080(17) 0.0090(16) -0.0044(13) -0.0091(14) 0.0039(14)
C23 0.0257(19) 0.0104(16) 0.0109(16) -0.0056(14) -0.0106(15) 0.0038(14)
C24 0.0234(19) 0.0127(17) 0.0103(16) -0.0067(14) -0.0074(14) 0.0026(14)
C26 0.124(15) 0.27(3) 0.33(4) 0.11(3) -0.088(19) 0.009(18)
C27 0.27(3) 0.42(4) 0.20(2) 0.10(2) -0.18(2) -0.18(3)
C30 0.36(3) 0.066(7) 0.083(8) -0.021(6) 0.048(12) 0.010(11)
N1 0.088(7) 0.33(2) 0.146(12) -0.131(14) -0.027(8) -0.029(11)
O1 0.0232(14) 0.0106(12) 0.0277(15) -0.0111(11) -0.0179(12) 0.0059(10)
O2 0.0442(19) 0.0143(14) 0.051(2) -0.0208(14) -0.0405(17) 0.0179(13)
O3 0.0215(13) 0.0137(12) 0.0221(13) -0.0106(11) -0.0175(11) 0.0067(10)
O4 0.0163(12) 0.0091(12) 0.0162(12) -0.0058(10) -0.0096(10) 0.0053(10)
O5 0.0126(12) 0.0152(13) 0.0139(12) -0.0081(10) -0.0042(10) 0.0044(10)
O6 0.0114(12) 0.0183(13) 0.0270(15) -0.0143(12) -0.0080(11) 0.0015(10)
O7 0.0227(14) 0.0129(13) 0.0352(16) -0.0164(12) -0.0189(13) 0.0090(11)
O8 0.0170(13) 0.0135(12) 0.0218(13) -0.0093(11) -0.0120(11) 0.0080(10)
O9 0.0253(14) 0.0090(12) 0.0161(13) -0.0006(10) -0.0137(11) 0.0008(10)
O10 0.0439(18) 0.0114(13) 0.0138(13) -0.0022(11) -0.0182(13) -0.0002(12)
O11 0.0303(15) 0.0124(12) 0.0137(12) -0.0086(10) -0.0128(11) 0.0088(11)
O12 0.0398(17) 0.0169(13) 0.0162(13) -0.0111(11) -0.0197(13) 0.0138(12)
O13 0.0207(15) 0.049(2) 0.0190(15) -0.0204(15) -0.0030(12) -0.0068(14)
O17 0.074(4) 0.241(10) 0.106(5) -0.121(7) -0.007(4) -0.039(5)
O18 0.059(3) 0.215(8) 0.040(3) -0.039(4) -0.025(3) 0.046(4)

loop_
_atom_type_symbol
_atom_type_description
_atom_type_scat_dispersion_real
_atom_type_scat_dispersion_imag
_atom_type_scat_source
C C 0.0033 0.0016 'International Tables Vol C Tables 4.2.6.8 and 6.1.1.4'
H H 0.0000 0.0000 'International Tables Vol C Tables 4.2.6.8 and 6.1.1.4'
N N 0.0061 0.0033 'International Tables Vol C Tables 4.2.6.8 and 6.1.1.4'
O O 0.0106 0.0060 'International Tables Vol C Tables 4.2.6.8 and 6.1.1.4'
Er Er -0.2586 4.9576 'International Tables Vol C Tables 4.2.6.8 and 6.1.1.4'

loop_
_geom_angle_atom_site_label_1
_geom_angle_atom_site_label_2
_geom_angle_atom_site_label_3
_geom_angle
_geom_angle_site_symmetry_1
_geom_angle_site_symmetry_3
_geom_angle_publ_flag
O1 Er1 O5 72.30(10) . 2_665 ?
O1 Er1 O13 143.26(11) . . ?
O5 Er1 O13 138.54(10) 2_665 . ?
O1 Er1 O8 78.52(9) . 1_545 ?
O5 Er1 O8 75.82(9) 2_665 1_545 ?
O13 Er1 O8 121.82(11) . 1_545 ?
O1 Er1 O9 142.12(10) . . ?
O5 Er1 O9 78.45(9) 2_665 . ?
O13 Er1 O9 74.00(11) . . ?
O8 Er1 O9 71.29(9) 1_545 . ?
O1 Er1 O3 85.57(9) . 2_565 ?
O5 Er1 O3 81.33(9) 2_665 2_565 ?
O13 Er1 O3 81.96(11) . 2_565 ?
O8 Er1 O3 155.23(10) 1_545 2_565 ?
O9 Er1 O3 113.49(9) . 2_565 ?
O1 Er1 O11 85.89(10) . 2_556 ?
O5 Er1 O11 143.76(9) 2_665 2_556 ?
O13 Er1 O11 74.37(10) . 2_556 ?
O8 Er1 O11 71.62(9) 1_545 2_556 ?
O9 Er1 O11 105.12(9) . 2_556 ?
O3 Er1 O11 126.40(9) 2_565 2_556 ?
O1 Er1 O12 72.19(10) . 2_556 ?
O5 Er1 O12 137.60(9) 2_665 2_556 ?
O13 Er1 O12 71.14(11) . 2_556 ?
O8 Er1 O12 118.27(9) 1_545 2_556 ?
O9 Er1 O12 142.99(10) . 2_556 ?
O3 Er1 O12 73.56(9) 2_565 2_556 ?
O11 Er1 O12 53.50(9) 2_556 2_556 ?
O1 Er1 O4 126.17(9) . 2_565 ?
O5 Er1 O4 71.68(9) 2_665 2_565 ?
O13 Er1 O4 68.38(9) . 2_565 ?
O8 Er1 O4 127.72(8) 1_545 2_565 ?
O9 Er1 O4 62.94(8) . 2_565 ?
O3 Er1 O4 50.56(8) 2_565 2_565 ?
O11 Er1 O4 142.70(9) 2_556 2_565 ?
O12 Er1 O4 113.41(9) 2_556 2_565 ?
O1 Er1 C24 76.36(10) . 2_556 ?
O5 Er1 C24 148.42(10) 2_665 2_556 ?
O13 Er1 C24 72.10(11) . 2_556 ?
O8 Er1 C24 94.41(10) 1_545 2_556 ?
O9 Er1 C24 127.40(10) . 2_556 ?
O3 Er1 C24 100.19(10) 2_565 2_556 ?
O11 Er1 C24 26.82(10) 2_556 2_556 ?
O12 Er1 C24 26.75(10) 2_556 2_556 ?
O4 Er1 C24 133.06(10) 2_565 2_556 ?
O1 Er1 C8 106.75(10) . 2_565 ?
O5 Er1 C8 76.40(9) 2_665 2_565 ?
O13 Er1 C8 72.66(11) . 2_565 ?
O8 Er1 C8 148.44(9) 1_545 2_565 ?
O9 Er1 C8 88.74(9) . 2_565 ?
O3 Er1 C8 24.79(9) 2_565 2_565 ?
O11 Er1 C8 138.85(10) 2_556 2_565 ?
O12 Er1 C8 92.47(9) 2_556 2_565 ?
O4 Er1 C8 25.83(9) 2_565 2_565 ?
C24 Er1 C8 117.13(10) 2_556 2_565 ?
O6 Er2 O6 180.0 2_775 . ?
O6 Er2 O4 100.87(9) 2_775 2_675 ?
O6 Er2 O4 79.13(9) . 2_675 ?
O6 Er2 O4 79.13(9) 2_775 1_655 ?
O6 Er2 O4 100.87(9) . 1_655 ?
O4 Er2 O4 180.0 2_675 1_655 ?
O6 Er2 O10 77.96(11) 2_775 2_665 ?
O6 Er2 O10 102.04(11) . 2_665 ?
O4 Er2 O10 72.98(10) 2_675 2_665 ?
O4 Er2 O10 107.02(10) 1_655 2_665 ?
O6 Er2 O10 102.04(11) 2_775 1_665 ?
O6 Er2 O10 77.96(11) . 1_665 ?
O4 Er2 O10 107.02(10) 2_675 1_665 ?
O4 Er2 O10 72.98(10) 1_655 1_665 ?
O10 Er2 O10 180.0 2_665 1_665 ?
O6 Er2 O9 101.80(10) 2_775 2_665 ?
O6 Er2 O9 78.20(10) . 2_665 ?
O4 Er2 O9 113.15(9) 2_675 2_665 ?
O4 Er2 O9 66.85(9) 1_655 2_665 ?
O10 Er2 O9 52.32(9) 2_665 2_665 ?
O10 Er2 O9 127.68(9) 1_665 2_665 ?
O6 Er2 O9 78.20(10) 2_775 1_665 ?
O6 Er2 O9 101.80(10) . 1_665 ?
O4 Er2 O9 66.85(9) 2_675 1_665 ?
O4 Er2 O9 113.15(9) 1_655 1_665 ?
O10 Er2 O9 127.68(9) 2_665 1_665 ?
O10 Er2 O9 52.32(9) 1_665 1_665 ?
O9 Er2 O9 180.00(12) 2_665 1_665 ?
O6 Er2 C17 90.14(10) 2_775 2_665 ?
O6 Er2 C17 89.86(10) . 2_665 ?
O4 Er2 C17 92.74(9) 2_675 2_665 ?
O4 Er2 C17 87.26(9) 1_655 2_665 ?
O10 Er2 C17 25.92(10) 2_665 2_665 ?
O10 Er2 C17 154.08(10) 1_665 2_665 ?
O9 Er2 C17 26.41(9) 2_665 2_665 ?
O9 Er2 C17 153.59(9) 1_665 2_665 ?
O6 Er2 C17 89.86(10) 2_775 1_665 ?
O6 Er2 C17 90.14(10) . 1_665 ?
O4 Er2 C17 87.26(9) 2_675 1_665 ?
O4 Er2 C17 92.74(9) 1_655 1_665 ?
O10 Er2 C17 154.08(10) 2_665 1_665 ?
O10 Er2 C17 25.92(10) 1_665 1_665 ?
O9 Er2 C17 153.59(9) 2_665 1_665 ?
O9 Er2 C17 26.41(9) 1_665 1_665 ?
C17 Er2 C17 180.00(15) 2_665 1_665 ?
O1 C1 O2 123.8(3) . . ?
O1 C1 C2 118.0(3) . . ?
O2 C1 C2 118.2(3) . . ?
C7 C2 C3 120.2(3) . . ?
C7 C2 C1 121.3(3) . . ?
C3 C2 C1 118.6(3) . . ?
C4 C3 C2 119.5(3) . . ?
C4 C3 H3 120.3 . . ?
C2 C3 H3 120.3 . . ?
C3 C4 C5 119.9(3) . . ?
C3 C4 C8 119.9(3) . . ?
C5 C4 C8 120.1(3) . . ?
C4 C5 C6 121.1(3) . . ?
C4 C5 H5 119.4 . . ?
C6 C5 H5 119.4 . . ?
C7 C6 C5 118.5(3) . . ?
C7 C6 C9 122.5(3) . . ?
C5 C6 C9 119.0(3) . . ?
C2 C7 C6 120.8(3) . . ?
C2 C7 H7 119.6 . . ?
C6 C7 H7 119.6 . . ?
O3 C8 O4 120.4(3) . . ?
O3 C8 C4 120.4(3) . . ?
O4 C8 C4 119.1(3) . . ?
O3 C8 Er1 53.59(17) . 2_565 ?
O4 C8 Er1 67.00(18) . 2_565 ?
C4 C8 Er1 170.5(2) . 2_565 ?
C10 C9 C14 118.7(3) . . ?
C10 C9 C6 122.0(3) . . ?
C14 C9 C6 119.2(3) . . ?
C9 C10 C11 120.7(3) . . ?
C9 C10 H10 119.6 . . ?
C11 C10 H10 119.6 . . ?
C10 C11 C12 119.6(3) . . ?
C10 C11 C15 121.3(3) . . ?
C12 C11 C15 118.6(3) . . ?
C13 C12 C11 120.0(3) . . ?
C13 C12 H12 120.0 . . ?
C11 C12 H12 120.0 . . ?
C12 C13 C14 119.8(3) . . ?
C12 C13 C16 120.6(3) . . ?
C14 C13 C16 119.3(3) . . ?
C13 C14 C9 121.3(3) . . ?
C13 C14 H14 119.3 . . ?
C9 C14 H14 119.3 . . ?
O5 C15 O6 123.9(3) . . ?
O5 C15 C11 119.8(3) . . ?
O6 C15 C11 116.2(3) . . ?
O8 C16 O7 125.0(3) . . ?
O8 C16 C13 119.6(3) . . ?
O7 C16 C13 115.3(3) . . ?
O10 C17 O9 119.6(3) . . ?
O10 C17 C18 118.8(3) . . ?
O9 C17 C18 121.5(3) . . ?
O10 C17 Er2 56.33(18) . 1_445 ?
O9 C17 Er2 63.34(18) . 1_445 ?
C18 C17 Er2 174.2(2) . 1_445 ?
C19 C18 C23 120.3(3) . . ?
C19 C18 C17 122.3(3) . . ?
C23 C18 C17 117.4(3) . . ?
C20 C19 C18 118.7(3) . . ?
C20 C19 H19 120.7 . . ?
C18 C19 H19 120.7 . . ?
C19 C20 C21 120.6(3) . . ?
C19 C20 C24 120.9(3) . . ?
C21 C20 C24 118.4(3) . . ?
C20 C21 C22 121.3(3) . . ?
C20 C21 H21 119.3 . . ?
C22 C21 H21 119.3 . . ?
C23 C22 C21 117.3(3) . . ?
C23 C22 C22 121.5(4) . 2_546 ?
C21 C22 C22 121.2(4) . 2_546 ?
C22 C23 C18 121.8(3) . . ?
C22 C23 H23 119.1 . . ?
C18 C23 H23 119.1 . . ?
O12 C24 O11 120.7(3) . . ?
O12 C24 C20 119.5(3) . . ?
O11 C24 C20 119.8(3) . . ?
O12 C24 Er1 61.72(19) . 2_556 ?
O11 C24 Er1 59.26(18) . 2_556 ?
C20 C24 Er1 173.2(3) . 2_556 ?
N1 C26 H26A 109.5 . . ?
N1 C26 H26B 110.7 . . ?
H26A C26 H26B 109.5 . . ?
N1 C26 H26C 108.2 . . ?
H26A C26 H26C 109.5 . . ?
H26B C26 H26C 109.5 . . ?
N1 C27 H27A 113.3 . . ?
N1 C27 H27B 106.7 . . ?
H27A C27 H27B 109.5 . . ?
N1 C27 H27C 108.4 . . ?
H27A C27 H27C 109.5 . . ?
H27B C27 H27C 109.5 . . ?
O15 C28 N1 130.2(17) . . ?
O14 C28 N1 125.4(11) . . ?
O15 C28 H28 92.5 . . ?
O14 C28 H28 58.6 . . ?
N1 C28 H28 112.1 . . ?
N2 C29 H29A 94.7 . . ?
N2 C29 H29B 120.1 . . ?
H29A C29 H29B 109.5 . . ?
N2 C29 H29C 112.4 . . ?
H29A C29 H29C 109.5 . . ?
H29B C29 H29C 109.5 . . ?
N2 C30 H30A 111.7 . . ?
N2 C30 H30B 108.0 . . ?
H30A C30 H30B 109.5 . . ?
N2 C30 H30C 108.7 . . ?
H30A C30 H30C 109.5 . . ?
H30B C30 H30C 109.5 . . ?
C30 N2 C29 118(2) . . ?
C30 N2 H2A 107.7 . . ?
C29 N2 H2A 107.7 . . ?
C30 N2 H2B 107.7 . . ?
C29 N2 H2B 107.7 . . ?
H2A N2 H2B 107.1 . . ?
C28 N1 C26 130.2(17) . . ?
C28 N1 C27 119.2(17) . . ?
C26 N1 C27 110.4(18) . . ?
C1 O1 Er1 140.8(3) . . ?
C8 O3 Er1 101.6(2) . 2_565 ?
C8 O4 Er2 149.7(2) . 1_455 ?
C8 O4 Er1 87.2(2) . 2_565 ?
Er2 O4 Er1 107.00(9) 1_455 2_565 ?
C15 O5 Er1 137.0(2) . 2_665 ?
C15 O6 Er2 124.1(2) . . ?
C16 O7 H7A 109.5 . . ?
C16 O8 Er1 151.2(2) . 1_565 ?
C17 O9 Er1 158.1(2) . . ?
C17 O9 Er2 90.3(2) . 1_445 ?
Er1 O9 Er2 109.11(10) . 1_445 ?
C17 O10 Er2 97.7(2) . 1_445 ?
C24 O11 Er1 93.9(2) . 2_556 ?
C24 O12 Er1 91.5(2) . 2_556 ?
Er1 O13 H13A 106.4 . . ?
Er1 O13 H13B 130.3 . . ?
H13A O13 H13B 121.3 . . ?
C28 O14 H28 50.8 . . ?
H16A O16 H16B 121.4 . . ?
H17A O17 H17B 120.7 . . ?
H18A O18 H18B 121.4 . . ?

loop_
_geom_bond_atom_site_label_1
_geom_bond_atom_site_label_2
_geom_bond_distance
_geom_bond_site_symmetry_2
_geom_bond_publ_flag
Er1 O1 2.271(3) . ?
Er1 O5 2.334(3) 2_665 ?
Er1 O13 2.342(3) . ?
Er1 O8 2.353(3) 1_545 ?
Er1 O9 2.384(3) . ?
Er1 O3 2.400(3) 2_565 ?
Er1 O11 2.413(3) 2_556 ?
Er1 O12 2.467(3) 2_556 ?
Er1 O4 2.692(3) 2_565 ?
Er1 C24 2.801(3) 2_556 ?
Er1 C8 2.921(3) 2_565 ?
Er2 O6 2.263(3) 2_775 ?
Er2 O6 2.263(3) . ?
Er2 O4 2.285(3) 2_675 ?
Er2 O4 2.285(3) 1_655 ?
Er2 O10 2.382(3) 2_665 ?
Er2 O10 2.382(3) 1_665 ?
Er2 O9 2.534(3) 2_665 ?
Er2 O9 2.534(3) 1_665 ?
Er2 C17 2.836(3) 2_665 ?
Er2 C17 2.836(3) 1_665 ?
C1 O1 1.252(4) . ?
C1 O2 1.262(5) . ?
C1 C2 1.495(5) . ?
C2 C7 1.391(5) . ?
C2 C3 1.403(5) . ?
C3 C4 1.390(5) . ?
C3 H3 0.9500 . ?
C4 C5 1.393(5) . ?
C4 C8 1.502(5) . ?
C5 C6 1.400(5) . ?
C5 H5 0.9500 . ?
C6 C7 1.395(5) . ?
C6 C9 1.487(5) . ?
C7 H7 0.9500 . ?
C8 O3 1.250(4) . ?
C8 O4 1.274(4) . ?
C8 Er1 2.921(3) 2_565 ?
C9 C10 1.392(5) . ?
C9 C14 1.400(5) . ?
C10 C11 1.396(5) . ?
C10 H10 0.9500 . ?
C11 C12 1.410(5) . ?
C11 C15 1.493(5) . ?
C12 C13 1.383(5) . ?
C12 H12 0.9500 . ?
C13 C14 1.390(5) . ?
C13 C16 1.496(5) . ?
C14 H14 0.9500 . ?
C15 O5 1.244(4) . ?
C15 O6 1.270(4) . ?
C16 O8 1.231(4) . ?
C16 O7 1.292(4) . ?
C17 O10 1.251(4) . ?
C17 O9 1.261(4) . ?
C17 C18 1.499(5) . ?
C17 Er2 2.836(3) 1_445 ?
C18 C19 1.390(5) . ?
C18 C23 1.397(5) . ?
C19 C20 1.387(5) . ?
C19 H19 0.9500 . ?
C20 C21 1.395(5) . ?
C20 C24 1.504(5) . ?
C21 C22 1.399(5) . ?
C21 H21 0.9500 . ?
C22 C23 1.387(5) . ?
C22 C22 1.500(7) 2_546 ?
C23 H23 0.9500 . ?
C24 O12 1.261(5) . ?
C24 O11 1.267(5) . ?
C24 Er1 2.800(3) 2_556 ?
C26 N1 1.488(10) . ?
C26 H26A 0.9800 . ?
C26 H26B 0.9800 . ?
C26 H26C 0.9800 . ?
C27 N1 1.488(9) . ?
C27 H27A 0.9800 . ?
C27 H27B 0.9800 . ?
C27 H27C 0.9800 . ?
C28 O15 1.120(10) . ?
C28 O14 1.156(9) . ?
C28 N1 1.404(9) . ?
C28 H28 0.9500 . ?
C29 N2 1.492(10) . ?
C29 H29A 0.9800 . ?
C29 H29B 0.9800 . ?
C29 H29C 0.9800 . ?
C30 N2 1.468(9) . ?
C30 H30A 0.9800 . ?
C30 H30B 0.9800 . ?
C30 H30C 0.9800 . ?
N2 H2A 0.9100 . ?
N2 H2B 0.9100 . ?
O3 Er1 2.400(3) 2_565 ?
O4 Er2 2.285(3) 1_455 ?
O4 Er1 2.692(3) 2_565 ?
O5 Er1 2.334(3) 2_665 ?
O7 H7A 0.8400 . ?
O8 Er1 2.353(3) 1_565 ?
O9 Er2 2.534(3) 1_445 ?
O10 Er2 2.382(3) 1_445 ?
O11 Er1 2.413(3) 2_556 ?
O12 Er1 2.467(3) 2_556 ?
O13 H13A 0.8202 . ?
O13 H13B 0.8202 . ?
O14 H28 1.0462 . ?
O16 H16A 0.8204 . ?
O16 H16B 0.8203 . ?
O17 H17A 0.8226 . ?
O17 H17B 0.8227 . ?
O18 H18A 0.8201 . ?
O18 H18B 0.8201 . ?

loop_
_geom_hbond_atom_site_label_D
_geom_hbond_atom_site_label_H
_geom_hbond_atom_site_label_A
_geom_hbond_distance_DH
_geom_hbond_distance_HA
_geom_hbond_distance_DA
_geom_hbond_angle_DHA
_geom_hbond_site_symmetry_A
O18 H18B O11 0.82 2.03 2.832(6) 166.7 1_665
O18 H18A O16 0.82 2.00 2.66(3) 137.0 .
O18 H18A O15 0.82 2.58 3.04(5) 117.4 .
O18 H18A O14 0.82 2.50 3.119(16) 133.0 .
O17 H17B O6 0.82 2.33 2.849(7) 121.3 .
O17 H17B O4 0.82 2.63 3.355(8) 147.1 2_675
O16 H16B O17 0.82 2.11 2.80(4) 142.7 2_676
O16 H16A O14 0.82 2.51 3.19(4) 141.0 .
O13 H13B O17 0.82 1.83 2.639(7) 169.5 1_445
O13 H13A O18 0.82 1.95 2.639(6) 141.4 1_445
O13 H13A O11 0.82 2.48 2.874(4) 111.1 2_556
O7 H7A O2 0.84 1.70 2.494(4) 155.8 1_565
N2 H2B O12 0.91 2.19 2.90(2) 134.1 2_656
N2 H2B O3 0.91 2.53 3.30(2) 142.5 2_665
C30 H30B O3 0.98 2.46 3.254(13) 137.7 1_655
C27 H27A O10 0.98 2.60 3.52(2) 155.9 1_665
O18 H18B O11 0.82 2.03 2.832(6) 166.7 1_665
O18 H18A O16 0.82 2.00 2.66(3) 137.0 .
O18 H18A O15 0.82 2.58 3.04(5) 117.4 .
O18 H18A O14 0.82 2.50 3.119(16) 133.0 .
O17 H17B O6 0.82 2.33 2.849(7) 121.3 .
O17 H17B O4 0.82 2.63 3.355(8) 147.1 2_675
O16 H16B O17 0.82 2.11 2.80(4) 142.7 2_676
O16 H16A O14 0.82 2.51 3.19(4) 141.0 .
O13 H13B O17 0.82 1.83 2.639(7) 169.5 1_445
O13 H13A O18 0.82 1.95 2.639(6) 141.4 1_445
O13 H13A O11 0.82 2.48 2.874(4) 111.1 2_556
O7 H7A O2 0.84 1.70 2.494(4) 155.8 1_565
N2 H2B O12 0.91 2.19 2.90(2) 134.1 2_656
N2 H2B O3 0.91 2.53 3.30(2) 142.5 2_665
C30 H30B O3 0.98 2.46 3.254(13) 137.7 1_655
C27 H27A O10 0.98 2.60 3.52(2) 155.9 1_665
O18 H18B O11 0.82 2.03 2.832(6) 166.7 1_665
O18 H18A O16 0.82 2.00 2.66(3) 137.0 .
O18 H18A O15 0.82 2.58 3.04(5) 117.4 .
O18 H18A O14 0.82 2.50 3.119(16) 133.0 .
O17 H17B O6 0.82 2.33 2.849(7) 121.3 .
O17 H17B O4 0.82 2.63 3.355(8) 147.1 2_675
O16 H16B O17 0.82 2.11 2.80(4) 142.7 2_676
O16 H16A O14 0.82 2.51 3.19(4) 141.0 .
O13 H13B O17 0.82 1.83 2.639(7) 169.5 1_445
O13 H13A O18 0.82 1.95 2.639(6) 141.4 1_445
O13 H13A O11 0.82 2.48 2.874(4) 111.1 2_556
O7 H7A O2 0.84 1.70 2.494(4) 155.8 1_565
N2 H2B O12 0.91 2.19 2.90(2) 134.1 2_656
N2 H2B O3 0.91 2.53 3.30(2) 142.5 2_665
C30 H30B O3 0.98 2.46 3.254(13) 137.7 1_655
C27 H27A O10 0.98 2.60 3.52(2) 155.9 1_665
O18 H18B O11 0.82 2.03 2.832(6) 166.7 1_665
O18 H18A O16 0.82 2.00 2.66(3) 137.0 .
O18 H18A O15 0.82 2.58 3.04(5) 117.4 .
O18 H18A O14 0.82 2.50 3.119(16) 133.0 .
O17 H17B O6 0.82 2.33 2.849(7) 121.3 .
O17 H17B O4 0.82 2.63 3.355(8) 147.1 2_675
O16 H16B O17 0.82 2.11 2.80(4) 142.7 2_676
O16 H16A O15 0.82 3.02 3.7(2) 136.2 .
O16 H16A O14 0.82 2.51 3.19(4) 141.0 .
O13 H13B O17 0.82 1.83 2.639(7) 169.5 1_445
O13 H13A O18 0.82 1.95 2.639(6) 141.4 1_445
O13 H13A O11 0.82 2.48 2.874(4) 111.1 2_556
O7 H7A O2 0.84 1.70 2.494(4) 155.8 1_565
N2 H2B O12 0.91 2.19 2.90(2) 134.1 2_656
C30 H30B O3 0.98 2.46 3.254(13) 137.7 1_655
C27 H27B O17 0.98 2.68 3.39(3) 129.2 .
C27 H27A O10 0.98 2.60 3.52(2) 155.9 1_665
O18 H18B O11 0.82 2.03 2.832(6) 166.7 1_665
O18 H18A O16 0.82 2.00 2.66(3) 137.0 .
O18 H18A O15 0.82 2.58 3.04(5) 117.4 .
O18 H18A O14 0.82 2.50 3.119(16) 133.0 .
O17 H17B O6 0.82 2.33 2.849(7) 121.3 .
O17 H17B O4 0.82 2.63 3.355(8) 147.1 2_675
O16 H16B O17 0.82 2.11 2.80(4) 142.7 2_676
O16 H16A O14 0.82 2.51 3.19(4) 141.0 .
O13 H13B O17 0.82 1.83 2.639(7) 169.5 1_445
O13 H13A O18 0.82 1.95 2.639(6) 141.4 1_445
O13 H13A O11 0.82 2.48 2.874(4) 111.1 2_556
N2 H2B O12 0.91 2.19 2.90(2) 134.1 2_656
C30 H30B O3 0.98 2.46 3.254(13) 137.7 1_655
C27 H27B O17 0.98 2.68 3.39(3) 129.2 .
C27 H27A O10 0.98 2.60 3.52(2) 155.9 1_665
C27 H27A O10 0.98 2.60 3.52(2) 155.9 1_665
C27 H27B O17 0.98 2.68 3.39(3) 129.2 .
C30 H30B O3 0.98 2.46 3.254(13) 137.7 1_655
N2 H2B O12 0.91 2.19 2.90(2) 134.1 2_656
O13 H13A O11 0.82 2.48 2.874(4) 111.1 2_556
O13 H13A O18 0.82 1.95 2.639(6) 141.4 1_445
O13 H13B O17 0.82 1.83 2.639(7) 169.5 1_445
O16 H16A O14 0.82 2.51 3.19(4) 141.0 .
O16 H16B O17 0.82 2.11 2.80(4) 142.7 2_676
O17 H17B O4 0.82 2.63 3.355(8) 147.1 2_675
O17 H17B O6 0.82 2.33 2.849(7) 121.3 .
O18 H18A O14 0.82 2.50 3.119(16) 133.0 .
O18 H18A O15 0.82 2.58 3.04(5) 117.4 .
O18 H18A O16 0.82 2.00 2.66(3) 137.0 .
O18 H18B O11 0.82 2.03 2.832(6) 166.7 1_665
C27 H27A O10 0.98 2.60 3.52(2) 155.9 1_665
C27 H27B O17 0.98 2.68 3.39(3) 129.2 .
C30 H30B O3 0.98 2.46 3.254(13) 137.7 1_655
N2 H2B O12 0.91 2.19 2.90(2) 134.1 2_656
O7 H7A O2 0.84 1.70 2.494(4) 155.8 1_565
O13 H13A O11 0.82 2.48 2.874(4) 111.1 2_556
O13 H13A O18 0.82 1.95 2.639(6) 141.4 1_445
O13 H13B O17 0.82 1.83 2.639(7) 169.5 1_445
O16 H16A O14 0.82 2.51 3.19(4) 141.0 .
O16 H16A O15 0.82 3.02 3.7(2) 136.2 .
O16 H16B O17 0.82 2.11 2.80(4) 142.7 2_676
O17 H17B O4 0.82 2.63 3.355(8) 147.1 2_675
O17 H17B O6 0.82 2.33 2.849(7) 121.3 .
O18 H18A O14 0.82 2.50 3.119(16) 133.0 .
O18 H18A O15 0.82 2.58 3.04(5) 117.4 .
O18 H18A O16 0.82 2.00 2.66(3) 137.0 .
O18 H18B O11 0.82 2.03 2.832(6) 166.7 1_665
C27 H27A O10 0.98 2.60 3.52(2) 155.9 1_665
C30 H30B O3 0.98 2.46 3.254(13) 137.7 1_655
N2 H2B O12 0.91 2.19 2.90(2) 134.1 2_656
O7 H7A O2 0.84 1.70 2.494(4) 155.8 1_565
O13 H13A O11 0.82 2.48 2.874(4) 111.1 2_556
O13 H13A O18 0.82 1.95 2.639(6) 141.4 1_445
O13 H13B O17 0.82 1.83 2.639(7) 169.5 1_445
O16 H16A O14 0.82 2.51 3.19(4) 141.0 .
O16 H16B O17 0.82 2.11 2.80(4) 142.7 2_676
O17 H17B O4 0.82 2.63 3.355(8) 147.1 2_675
O17 H17B O6 0.82 2.33 2.849(7) 121.3 .
O18 H18A O14 0.82 2.50 3.119(16) 133.0 .
O18 H18A O15 0.82 2.58 3.04(5) 117.4 .
O18 H18A O16 0.82 2.00 2.66(3) 137.0 .
O18 H18B O11 0.82 2.03 2.832(6) 166.7 1_665
C27 H27A O10 0.98 2.60 3.52(2) 155.9 1_665
C30 H30B O3 0.98 2.46 3.254(13) 137.7 1_655
N2 H2B O12 0.91 2.19 2.90(2) 134.1 2_656
O7 H7A O2 0.84 1.70 2.494(4) 155.8 1_565
O13 H13A O11 0.82 2.48 2.874(4) 111.1 2_556
O13 H13A O18 0.82 1.95 2.639(6) 141.4 1_445
O13 H13B O17 0.82 1.83 2.639(7) 169.5 1_445
O16 H16A O14 0.82 2.51 3.19(4) 141.0 .
O16 H16B O17 0.82 2.11 2.80(4) 142.7 2_676
O17 H17B O4 0.82 2.63 3.355(8) 147.1 2_675
O17 H17B O6 0.82 2.33 2.849(7) 121.3 .
O18 H18A O14 0.82 2.50 3.119(16) 133.0 .
O18 H18A O15 0.82 2.58 3.04(5) 117.4 .
O18 H18A O16 0.82 2.00 2.66(3) 137.0 .
O18 H18B O11 0.82 2.03 2.832(6) 166.7 1_665
C27 H27A O10 0.98 2.60 3.52(2) 155.9 1_665
C30 H30B O3 0.98 2.46 3.254(13) 137.7 1_655
N2 H2B O3 0.91 2.53 3.30(2) 142.5 2_665
N2 H2B O12 0.91 2.19 2.90(2) 134.1 2_656
O7 H7A O2 0.84 1.70 2.494(4) 155.8 1_565
O13 H13A O11 0.82 2.48 2.874(4) 111.1 2_556
O13 H13A O18 0.82 1.95 2.639(6) 141.4 1_445
O13 H13B O17 0.82 1.83 2.639(7) 169.5 1_445
O16 H16A O14 0.82 2.51 3.19(4) 141.0 .
O16 H16B O17 0.82 2.11 2.80(4) 142.7 2_676
O17 H17B O4 0.82 2.63 3.355(8) 147.1 2_675
O17 H17B O6 0.82 2.33 2.849(7) 121.3 .
O18 H18A O14 0.82 2.50 3.119(16) 133.0 .
O18 H18A O15 0.82 2.58 3.04(5) 117.4 .
O18 H18A O16 0.82 2.00 2.66(3) 137.0 .
O18 H18B O11 0.82 2.03 2.832(6) 166.7 1_665
